data_7205456
loop_
_publ_author_name
'Liu, Dong'
'Chang, Yu-Jie'
'Lang, Jian-Ping'

_publ_section_title
;
 Ligand geometry-driven formation of different coordination polymers
 from Zn(NO3)2, 1,4-bpeb and phenylenediacetic acids
;
_journal_issue 6
_journal_name_full CrystEngComm
_journal_page_first 1851
_journal_paper_doi 10.1039/c0ce00575d
_journal_volume 13
_journal_year 2011
_chemical_formula_moiety 'C70 H58 N4 O14 Zn4'
_chemical_formula_sum 'C70 H58 N4 O14 Zn4'
_chemical_formula_weight 1440.77
_chemical_name_systematic
;
?
;
_space_group_IT_number 2
_symmetry_cell_setting triclinic
_symmetry_space_group_name_Hall '-P 1'
_symmetry_space_group_name_H-M 'P -1'
_atom_sites_solution_hydrogens geom
_atom_sites_solution_primary direct
_atom_sites_solution_secondary difmap
_audit_creation_method SHELXL-97
_cell_angle_alpha 69.26(3)
_cell_angle_beta 82.67(3)
_cell_angle_gamma 89.13(3)
_cell_formula_units_Z 2
_cell_length_a 13.483(3)
_cell_length_b 13.994(3)
_cell_length_c 17.054(3)
_cell_measurement_reflns_used 13500
_cell_measurement_temperature 223(2)
_cell_measurement_theta_max 27.4932
_cell_measurement_theta_min 3.0482
_cell_volume 2983.1(12)
_computing_cell_refinement 'CrystalClear, Ver. 1.30 (Rigaku/MSC, 2001)'
_computing_data_collection 'CrystalClear, Ver. 1.30 (Rigaku/MSC, 2001)'
_computing_data_reduction 'CrystalStructure, Ver. 3.60 (Rigaku/MSC, 2004)'
_computing_molecular_graphics 'ORTEPII (Johnson, 1976)'
_computing_publication_material SHELXL97
_computing_structure_refinement 'SHELXL-97 (Sheldrick, 1997)'
_computing_structure_solution 'SHELXS-97 (Sheldrick, 1990)'
_diffrn_ambient_temperature 223(2)
_diffrn_measured_fraction_theta_full 0.994
_diffrn_measured_fraction_theta_max 0.994
_diffrn_measurement_device_type 'Rigaku MercuryCCD area detector'
_diffrn_measurement_method \w
_diffrn_radiation_monochromator graphite
_diffrn_radiation_source 'fine-focus sealed tube'
_diffrn_radiation_type MoK\a
_diffrn_radiation_wavelength 0.71073
_diffrn_reflns_av_R_equivalents 0.0369
_diffrn_reflns_av_sigmaI/netI 0.0540
_diffrn_reflns_limit_h_max 14
_diffrn_reflns_limit_h_min -16
_diffrn_reflns_limit_k_max 16
_diffrn_reflns_limit_k_min -16
_diffrn_reflns_limit_l_max 20
_diffrn_reflns_limit_l_min -19
_diffrn_reflns_number 23870
_diffrn_reflns_theta_full 25.10
_diffrn_reflns_theta_max 25.10
_diffrn_reflns_theta_min 3.05
_diffrn_standards_decay_% 0
_diffrn_standards_interval_count 0
_diffrn_standards_interval_time 0
_diffrn_standards_number 0
_exptl_absorpt_coefficient_mu 1.664
_exptl_absorpt_correction_T_max 0.7422
_exptl_absorpt_correction_T_min 0.4981
_exptl_absorpt_correction_type multi-scan
_exptl_absorpt_process_details 'Jacobson, R. (1998) Private communication to Rigaku Company, Tokyo, Japan.'
_exptl_crystal_colour yellow
_exptl_crystal_density_diffrn 1.604
_exptl_crystal_density_method 'not measured'
_exptl_crystal_description Block
_exptl_crystal_F_000 1476
_exptl_crystal_size_max 0.50
_exptl_crystal_size_mid 0.35
_exptl_crystal_size_min 0.18
_refine_diff_density_max 0.818
_refine_diff_density_min -0.571
_refine_diff_density_rms 0.099
_refine_ls_extinction_method none
_refine_ls_goodness_of_fit_ref 1.096
_refine_ls_hydrogen_treatment mixed
_refine_ls_matrix_type full
_refine_ls_number_parameters 837
_refine_ls_number_reflns 10555
_refine_ls_number_restraints 0
_refine_ls_restrained_S_all 1.096
_refine_ls_R_factor_all 0.0565
_refine_ls_R_factor_gt 0.0473
_refine_ls_shift/su_max 0.001
_refine_ls_shift/su_mean 0.000
_refine_ls_structure_factor_coef Fsqd
_refine_ls_weighting_details 'calc w=1/[\s^2^(Fo^2^)+(0.0439P)^2^+1.2425P] where P=(Fo^2^+2Fc^2^)/3'
_refine_ls_weighting_scheme calc
_refine_ls_wR_factor_gt 0.0998
_refine_ls_wR_factor_ref 0.1049
_reflns_number_gt 9225
_reflns_number_total 10555
_reflns_threshold_expression >2sigma(I)
_cod_data_source_file C0CE00575D.TXT
_cod_data_source_block 3
_cod_database_code 7205456

loop_
_symmetry_equiv_pos_as_xyz
'x, y, z'
'-x, -y, -z'

loop_
_atom_site_label
_atom_site_type_symbol
_atom_site_fract_x
_atom_site_fract_y
_atom_site_fract_z
_atom_site_U_iso_or_equiv
_atom_site_adp_type
_atom_site_occupancy
_atom_site_symmetry_multiplicity
_atom_site_calc_flag
_atom_site_refinement_flags
_atom_site_disorder_assembly
_atom_site_disorder_group
Zn1 Zn -0.03581(3) -1.44791(3) -0.24423(3) 0.03160(12) Uani 1 1 d . . .
Zn2 Zn 0.04802(3) -1.20083(3) -0.28269(2) 0.02806(11) Uani 1 1 d . . .
Zn3 Zn 0.18259(3) -1.38044(3) -0.19427(2) 0.02752(11) Uani 1 1 d . . .
Zn4 Zn 0.18943(3) -1.13255(3) -0.17353(2) 0.03147(12) Uani 1 1 d . . .
N1 N -0.0961(2) -1.4176(2) -0.36017(19) 0.0359(7) Uani 1 1 d . . .
N2 N -0.7154(2) -1.3788(2) -1.10749(18) 0.0324(7) Uani 1 1 d . . .
N3 N 0.2736(2) -1.1404(2) -0.08096(18) 0.0322(7) Uani 1 1 d . . .
N4 N 0.97180(19) -1.1566(2) 0.61290(17) 0.0275(6) Uani 1 1 d . . .
O1 O -0.15557(18) -1.3893(2) -0.19529(16) 0.0411(6) Uani 1 1 d . . .
O2 O -0.08186(17) -1.25171(18) -0.18765(14) 0.0335(6) Uani 1 1 d . . .
O3 O 0.0016(3) -1.5042(2) 0.10912(18) 0.0694(10) Uani 1 1 d . . .
O4 O -0.1600(2) -1.4697(2) 0.12439(17) 0.0519(8) Uani 1 1 d . . .
O5 O 0.08634(18) -1.0388(2) -0.15743(17) 0.0432(6) Uani 1 1 d . . .
O6 O 0.01904(18) -1.05620(17) -0.26447(15) 0.0335(6) Uani 1 1 d . . .
O7 O 0.0138(3) -0.5835(2) -0.2494(2) 0.0660(10) Uani 1 1 d . . .
O8 O -0.1426(4) -0.6315(3) -0.2008(3) 0.0988(13) Uani 1 1 d . . .
O9 O 0.2305(2) -1.3539(2) -0.39798(15) 0.0437(6) Uani 1 1 d . . .
O10 O 0.29612(17) -1.35208(18) -0.28472(14) 0.0338(6) Uani 1 1 d . . .
O11 O 0.18834(16) -1.14147(17) -0.35522(14) 0.0315(5) Uani 1 1 d . . .
O12 O 0.28751(17) -1.10643(18) -0.27199(15) 0.0345(6) Uani 1 1 d . . .
O13 O 0.11892(18) -1.25432(18) -0.17006(15) 0.0295(5) Uani 1 1 d D . .
H1W H 0.0688(18) -1.263(3) -0.138(2) 0.055(14) Uiso 1 1 d D . .
O14 O 0.07746(17) -1.34831(17) -0.27952(14) 0.0273(5) Uani 1 1 d DU . .
H2W H 0.114(2) -1.351(3) -0.3190(15) 0.036(5) Uiso 1 1 d DU . .
C1 C -0.0425(3) -1.4018(3) -0.4350(3) 0.0505(11) Uani 1 1 d . . .
H1 H 0.0271 -1.3915 -0.4400 0.061 Uiso 1 1 calc R . .
C2 C -0.0838(3) -1.3996(4) -0.5058(3) 0.0568(12) Uani 1 1 d . . .
H2 H -0.0423 -1.3889 -0.5570 0.068 Uiso 1 1 calc R . .
C3 C -0.1864(3) -1.4131(3) -0.5012(2) 0.0392(9) Uani 1 1 d . . .
C4 C -0.2406(3) -1.4308(3) -0.4232(3) 0.0517(11) Uani 1 1 d . . .
H4 H -0.3102 -1.4425 -0.4158 0.062 Uiso 1 1 calc R . .
C5 C -0.1944(3) -1.4314(3) -0.3562(3) 0.0502(11) Uani 1 1 d . . .
H5 H -0.2343 -1.4422 -0.3042 0.060 Uiso 1 1 calc R . .
C6 C -0.2317(3) -1.4120(3) -0.5751(3) 0.0478(10) Uani 1 1 d . . .
H6 H -0.1893 -1.4156 -0.6222 0.057 Uiso 1 1 calc R . .
C7 C -0.3289(3) -1.4060(3) -0.5793(3) 0.0476(11) Uani 1 1 d . . .
H7 H -0.3686 -1.4019 -0.5312 0.057 Uiso 1 1 calc R . .
C8 C -0.3832(3) -1.4049(3) -0.6483(3) 0.0469(11) Uani 1 1 d . . .
C9 C -0.3346(3) -1.4071(3) -0.7257(3) 0.0507(11) Uani 1 1 d . . .
H9 H -0.2645 -1.4097 -0.7344 0.061 Uiso 1 1 calc R . .
C10 C -0.3898(3) -1.4055(3) -0.7892(3) 0.0518(11) Uani 1 1 d . . .
H10 H -0.3566 -1.4077 -0.8404 0.062 Uiso 1 1 calc R . .
C11 C -0.4941(3) -1.4005(3) -0.7786(3) 0.0485(11) Uani 1 1 d . . .
C12 C -0.5415(3) -1.3980(3) -0.7021(3) 0.0506(11) Uani 1 1 d . . .
H12 H -0.6116 -1.3952 -0.6936 0.061 Uiso 1 1 calc R . .
C13 C -0.4866(3) -1.3997(3) -0.6384(3) 0.0502(11) Uani 1 1 d . . .
H13 H -0.5202 -1.3973 -0.5874 0.060 Uiso 1 1 calc R . .
C14 C -0.5562(3) -1.3988(3) -0.8437(3) 0.0505(11) Uani 1 1 d . . .
H14 H -0.6258 -1.4011 -0.8281 0.061 Uiso 1 1 calc R . .
C15 C -0.5258(3) -1.3943(3) -0.9218(3) 0.0479(11) Uani 1 1 d . . .
H15 H -0.4565 -1.3933 -0.9384 0.057 Uiso 1 1 calc R . .
C16 C -0.5923(3) -1.3909(3) -0.9840(2) 0.0390(9) Uani 1 1 d . . .
C17 C -0.5538(3) -1.3725(3) -1.0675(3) 0.0440(10) Uani 1 1 d . . .
H17 H -0.4843 -1.3636 -1.0839 0.053 Uiso 1 1 calc R . .
C18 C -0.6163(3) -1.3670(3) -1.1266(2) 0.0391(9) Uani 1 1 d . . .
H18 H -0.5880 -1.3545 -1.1828 0.047 Uiso 1 1 calc R . .
C19 C -0.7529(3) -1.3976(3) -1.0266(2) 0.0352(8) Uani 1 1 d . . .
H19 H -0.8226 -1.4072 -1.0119 0.042 Uiso 1 1 calc R . .
C20 C -0.6956(3) -1.4037(3) -0.9639(2) 0.0411(9) Uani 1 1 d . . .
H20 H -0.7259 -1.4164 -0.9083 0.049 Uiso 1 1 calc R . .
C21 C 0.2354(3) -1.1612(3) 0.0003(2) 0.0411(9) Uani 1 1 d . . .
H21 H 0.1663 -1.1751 0.0158 0.049 Uiso 1 1 calc R . .
C22 C 0.2936(3) -1.1631(3) 0.0622(2) 0.0446(10) Uani 1 1 d . . .
H22 H 0.2643 -1.1797 0.1186 0.054 Uiso 1 1 calc R . .
C23 C 0.3961(3) -1.1403(3) 0.0402(3) 0.0385(9) Uani 1 1 d . . .
C24 C 0.4333(3) -1.1195(3) -0.0435(3) 0.0428(10) Uani 1 1 d . . .
H24 H 0.5020 -1.1044 -0.0612 0.051 Uiso 1 1 calc R . .
C25 C 0.3722(3) -1.1204(3) -0.1012(2) 0.0385(9) Uani 1 1 d . . .
H25 H 0.4006 -1.1064 -0.1576 0.046 Uiso 1 1 calc R . .
C26 C 0.4665(3) -1.1384(3) 0.0999(3) 0.0464(10) Uani 1 1 d . . .
H26 H 0.5350 -1.1340 0.0794 0.056 Uiso 1 1 calc R . .
C27 C 0.4441(3) -1.1420(3) 0.1766(3) 0.0472(10) Uani 1 1 d . . .
H27 H 0.3757 -1.1456 0.1974 0.057 Uiso 1 1 calc R . .
C28 C 0.5162(3) -1.1412(3) 0.2353(2) 0.0382(9) Uani 1 1 d . . .
C29 C 0.4791(3) -1.1480(3) 0.3161(3) 0.0450(10) Uani 1 1 d . . .
H29 H 0.4096 -1.1513 0.3322 0.054 Uiso 1 1 calc R . .
C30 C 0.5427(3) -1.1501(3) 0.3740(2) 0.0406(9) Uani 1 1 d . . .
H30 H 0.5154 -1.1551 0.4289 0.049 Uiso 1 1 calc R . .
C31 C 0.6459(2) -1.1450(3) 0.3534(2) 0.0305(8) Uani 1 1 d . . .
C32 C 0.6843(3) -1.1378(3) 0.2715(2) 0.0380(9) Uani 1 1 d . . .
H32 H 0.7539 -1.1333 0.2552 0.046 Uiso 1 1 calc R . .
C33 C 0.6198(3) -1.1371(3) 0.2144(2) 0.0436(10) Uani 1 1 d . . .
H33 H 0.6467 -1.1339 0.1598 0.052 Uiso 1 1 calc R . .
C34 C 0.7079(3) -1.1479(3) 0.4188(2) 0.0317(8) Uani 1 1 d . . .
H34 H 0.6753 -1.1700 0.4746 0.038 Uiso 1 1 calc R . .
C35 C 0.8043(3) -1.1230(3) 0.4088(2) 0.0327(8) Uani 1 1 d . . .
H35 H 0.8385 -1.1000 0.3535 0.039 Uiso 1 1 calc R . .
C36 C 0.8612(2) -1.1289(3) 0.4777(2) 0.0291(8) Uani 1 1 d . . .
C37 C 0.8155(3) -1.1404(3) 0.5587(2) 0.0389(9) Uani 1 1 d . . .
H37 H 0.7455 -1.1387 0.5694 0.047 Uiso 1 1 calc R . .
C38 C 0.8716(3) -1.1540(3) 0.6225(2) 0.0376(9) Uani 1 1 d . . .
H38 H 0.8383 -1.1619 0.6764 0.045 Uiso 1 1 calc R . .
C39 C 1.0162(3) -1.1406(3) 0.5352(2) 0.0395(9) Uani 1 1 d . . .
H39 H 1.0865 -1.1390 0.5260 0.047 Uiso 1 1 calc R . .
C40 C 0.9650(3) -1.1261(3) 0.4666(2) 0.0423(10) Uani 1 1 d . . .
H40 H 1.0005 -1.1143 0.4127 0.051 Uiso 1 1 calc R . .
C41 C -0.2655(3) -1.1095(3) -0.0126(3) 0.0554(12) Uani 1 1 d . . .
H41 H -0.3120 -1.0573 -0.0198 0.066 Uiso 1 1 calc R . .
C42 C -0.2740(3) -1.1828(3) -0.0493(3) 0.0461(10) Uani 1 1 d . . .
H42 H -0.3269 -1.1796 -0.0810 0.055 Uiso 1 1 calc R . .
C43 C -0.2063(3) -1.2606(3) -0.0401(2) 0.0339(8) Uani 1 1 d . . .
C44 C -0.1283(3) -1.2650(3) 0.0078(2) 0.0346(8) Uani 1 1 d . . .
C45 C -0.1892(4) -1.1139(3) 0.0340(3) 0.0583(12) Uani 1 1 d . . .
H45 H -0.1829 -1.0646 0.0589 0.070 Uiso 1 1 calc R . .
C46 C -0.1208(3) -1.1915(3) 0.0444(2) 0.0480(10) Uani 1 1 d . . .
H46 H -0.0686 -1.1943 0.0767 0.058 Uiso 1 1 calc R . .
C47 C -0.2170(3) -1.3364(3) -0.0821(2) 0.0386(9) Uani 1 1 d . . .
H47A H -0.2853 -1.3335 -0.0966 0.046 Uiso 1 1 calc R . .
H47B H -0.2095 -1.4048 -0.0408 0.046 Uiso 1 1 calc R . .
C48 C -0.1450(2) -1.3243(3) -0.1615(2) 0.0299(8) Uani 1 1 d . . .
C49 C -0.0490(3) -1.3453(3) 0.0192(2) 0.0396(9) Uani 1 1 d . . .
H49A H 0.0123 -1.3161 0.0281 0.048 Uiso 1 1 calc R . .
H49B H -0.0346 -1.3581 -0.0339 0.048 Uiso 1 1 calc R . .
C50 C -0.0720(3) -1.4478(3) 0.0905(2) 0.0403(9) Uani 1 1 d . . .
C51 C -0.2151(3) -0.8666(5) -0.3683(3) 0.0690(15) Uani 1 1 d . . .
H51 H -0.2519 -0.8921 -0.4002 0.083 Uiso 1 1 calc R . .
C52 C -0.1781(3) -0.9332(4) -0.2982(3) 0.0500(11) Uani 1 1 d . . .
H52 H -0.1931 -1.0036 -0.2810 0.060 Uiso 1 1 calc R . .
C53 C -0.1190(2) -0.8978(3) -0.2525(2) 0.0319(8) Uani 1 1 d . . .
C54 C -0.1003(3) -0.7938(3) -0.2761(2) 0.0386(9) Uani 1 1 d . . .
C55 C -0.1427(3) -0.7270(3) -0.3454(3) 0.0562(12) Uani 1 1 d . . .
H55 H -0.1329 -0.6561 -0.3605 0.067 Uiso 1 1 calc R . .
C56 C -0.1986(3) -0.7635(5) -0.3917(3) 0.0665(15) Uani 1 1 d . . .
H56 H -0.2251 -0.7180 -0.4389 0.080 Uiso 1 1 calc R . .
C57 C -0.0758(3) -0.9756(3) -0.1790(2) 0.0366(9) Uani 1 1 d . . .
H57A H -0.0594 -0.9415 -0.1408 0.044 Uiso 1 1 calc R . .
H57B H -0.1273 -1.0286 -0.1476 0.044 Uiso 1 1 calc R . .
C58 C 0.0168(3) -1.0264(2) -0.2037(2) 0.0308(8) Uani 1 1 d . . .
C59 C -0.0327(4) -0.7508(3) -0.2312(4) 0.0700(15) Uani 1 1 d . . .
H59A H -0.0342 -0.7995 -0.1732 0.084 Uiso 1 1 calc R . .
H59B H 0.0359 -0.7475 -0.2593 0.084 Uiso 1 1 calc R . .
C60 C -0.0557(4) -0.6473(3) -0.2267(3) 0.0573(12) Uani 1 1 d . . .
C61 C 0.5899(3) -1.1750(4) -0.2907(3) 0.0551(12) Uani 1 1 d . . .
H61 H 0.6298 -1.1454 -0.2635 0.066 Uiso 1 1 calc R . .
C62 C 0.5119(3) -1.1211(3) -0.3303(3) 0.0450(10) Uani 1 1 d . . .
H62 H 0.4994 -1.0551 -0.3296 0.054 Uiso 1 1 calc R . .
C63 C 0.4517(2) -1.1636(3) -0.3710(2) 0.0348(8) Uani 1 1 d . . .
C64 C 0.4709(3) -1.2607(3) -0.3727(2) 0.0386(9) Uani 1 1 d . . .
C65 C 0.5509(3) -1.3123(3) -0.3325(3) 0.0541(12) Uani 1 1 d . . .
H65 H 0.5652 -1.3776 -0.3338 0.065 Uiso 1 1 calc R . .
C66 C 0.6088(3) -1.2711(4) -0.2913(3) 0.0581(12) Uani 1 1 d . . .
H66 H 0.6609 -1.3083 -0.2638 0.070 Uiso 1 1 calc R . .
C67 C 0.4042(3) -1.3128(3) -0.4118(2) 0.0459(10) Uani 1 1 d . . .
H67A H 0.4362 -1.3747 -0.4153 0.055 Uiso 1 1 calc R . .
H67B H 0.3979 -1.2670 -0.4696 0.055 Uiso 1 1 calc R . .
C68 C 0.3002(3) -1.3416(3) -0.3625(2) 0.0328(8) Uani 1 1 d . . .
C69 C 0.3619(2) -1.1049(3) -0.4063(2) 0.0346(8) Uani 1 1 d . . .
H69A H 0.3436 -1.1274 -0.4510 0.041 Uiso 1 1 calc R . .
H69B H 0.3806 -1.0320 -0.4319 0.041 Uiso 1 1 calc R . .
C70 C 0.2709(3) -1.1196(2) -0.3393(2) 0.0304(8) Uani 1 1 d . . .

loop_
_atom_site_aniso_label
_atom_site_aniso_U_11
_atom_site_aniso_U_22
_atom_site_aniso_U_33
_atom_site_aniso_U_23
_atom_site_aniso_U_13
_atom_site_aniso_U_12
Zn1 0.0305(2) 0.0348(2) 0.0333(2) -0.01535(18) -0.00769(17) -0.00086(17)
Zn2 0.0301(2) 0.0310(2) 0.0251(2) -0.01001(17) -0.01062(16) 0.00201(16)
Zn3 0.0284(2) 0.0294(2) 0.0239(2) -0.00677(16) -0.00818(16) -0.00062(16)
Zn4 0.0310(2) 0.0372(2) 0.0317(2) -0.01658(18) -0.01091(18) 0.00015(17)
N1 0.0383(17) 0.0386(17) 0.0351(17) -0.0160(14) -0.0114(14) 0.0007(14)
N2 0.0395(17) 0.0306(16) 0.0294(16) -0.0109(13) -0.0122(13) 0.0031(13)
N3 0.0322(16) 0.0354(17) 0.0323(16) -0.0141(13) -0.0105(13) -0.0004(13)
N4 0.0285(15) 0.0311(15) 0.0242(15) -0.0100(12) -0.0078(12) 0.0025(12)
O1 0.0332(14) 0.0529(16) 0.0486(16) -0.0311(14) -0.0078(12) -0.0004(12)
O2 0.0352(13) 0.0367(14) 0.0272(13) -0.0105(11) -0.0016(11) -0.0003(11)
O3 0.099(3) 0.060(2) 0.0362(16) -0.0047(14) -0.0039(17) 0.0377(19)
O4 0.0532(18) 0.0482(17) 0.0428(16) 0.0031(13) -0.0201(14) -0.0156(14)
O5 0.0381(14) 0.0515(16) 0.0512(16) -0.0295(13) -0.0144(13) 0.0079(12)
O6 0.0424(14) 0.0295(13) 0.0315(13) -0.0141(11) -0.0064(11) 0.0099(11)
O7 0.088(2) 0.0358(17) 0.079(2) -0.0139(16) -0.048(2) 0.0014(16)
O8 0.118(4) 0.091(3) 0.079(3) -0.031(2) 0.021(3) 0.010(3)
O9 0.0489(16) 0.0563(17) 0.0321(14) -0.0232(13) -0.0055(12) -0.0003(13)
O10 0.0325(13) 0.0410(14) 0.0269(13) -0.0111(11) -0.0027(10) 0.0004(11)
O11 0.0295(13) 0.0354(13) 0.0296(13) -0.0099(11) -0.0088(10) 0.0013(10)
O12 0.0307(13) 0.0410(14) 0.0355(14) -0.0175(12) -0.0055(11) -0.0035(11)
O13 0.0294(14) 0.0346(13) 0.0261(13) -0.0112(11) -0.0076(11) -0.0013(11)
O14 0.0301(13) 0.0297(12) 0.0257(12) -0.0131(10) -0.0067(10) -0.0001(10)
C1 0.040(2) 0.070(3) 0.041(2) -0.019(2) -0.0073(19) -0.010(2)
C2 0.052(3) 0.084(3) 0.034(2) -0.020(2) -0.006(2) -0.006(2)
C3 0.050(2) 0.039(2) 0.033(2) -0.0143(17) -0.0181(18) 0.0031(17)
C4 0.038(2) 0.076(3) 0.048(3) -0.026(2) -0.016(2) 0.002(2)
C5 0.042(2) 0.079(3) 0.037(2) -0.029(2) -0.0106(18) 0.006(2)
C6 0.065(3) 0.047(2) 0.041(2) -0.0218(19) -0.021(2) 0.006(2)
C7 0.070(3) 0.037(2) 0.045(2) -0.0187(19) -0.029(2) 0.005(2)
C8 0.073(3) 0.031(2) 0.045(2) -0.0151(18) -0.033(2) 0.0046(19)
C9 0.068(3) 0.039(2) 0.056(3) -0.021(2) -0.036(2) 0.011(2)
C10 0.078(3) 0.043(2) 0.046(2) -0.023(2) -0.030(2) 0.012(2)
C11 0.069(3) 0.031(2) 0.053(3) -0.0144(19) -0.036(2) 0.0067(19)
C12 0.069(3) 0.038(2) 0.051(3) -0.015(2) -0.032(2) 0.003(2)
C13 0.073(3) 0.041(2) 0.043(2) -0.0156(19) -0.027(2) 0.003(2)
C14 0.067(3) 0.036(2) 0.055(3) -0.016(2) -0.031(2) 0.002(2)
C15 0.060(3) 0.043(2) 0.050(3) -0.019(2) -0.031(2) 0.008(2)
C16 0.049(2) 0.0293(19) 0.043(2) -0.0131(17) -0.0215(19) 0.0061(17)
C17 0.038(2) 0.050(2) 0.051(2) -0.022(2) -0.0166(19) 0.0060(18)
C18 0.037(2) 0.046(2) 0.039(2) -0.0183(18) -0.0107(17) 0.0048(17)
C19 0.039(2) 0.034(2) 0.034(2) -0.0118(16) -0.0105(17) 0.0000(16)
C20 0.059(3) 0.035(2) 0.031(2) -0.0105(17) -0.0124(18) 0.0007(18)
C21 0.040(2) 0.048(2) 0.041(2) -0.0211(19) -0.0092(18) -0.0041(18)
C22 0.065(3) 0.042(2) 0.031(2) -0.0167(18) -0.0098(19) 0.001(2)
C23 0.043(2) 0.0280(19) 0.050(2) -0.0146(17) -0.0251(19) 0.0045(16)
C24 0.036(2) 0.046(2) 0.050(2) -0.0170(19) -0.0157(19) -0.0020(17)
C25 0.037(2) 0.042(2) 0.037(2) -0.0131(17) -0.0110(17) -0.0003(17)
C26 0.054(3) 0.040(2) 0.049(3) -0.016(2) -0.016(2) 0.0001(19)
C27 0.048(2) 0.047(2) 0.048(3) -0.016(2) -0.017(2) -0.0003(19)
C28 0.037(2) 0.034(2) 0.047(2) -0.0142(18) -0.0200(18) -0.0025(16)
C29 0.035(2) 0.053(3) 0.048(2) -0.017(2) -0.0097(18) -0.0078(18)
C30 0.038(2) 0.051(2) 0.035(2) -0.0168(18) -0.0041(17) -0.0081(18)
C31 0.0330(19) 0.0279(18) 0.0312(19) -0.0089(15) -0.0106(15) -0.0026(14)
C32 0.037(2) 0.047(2) 0.033(2) -0.0148(17) -0.0096(16) -0.0036(17)
C33 0.060(3) 0.049(2) 0.0253(19) -0.0137(17) -0.0128(18) -0.0009(19)
C34 0.040(2) 0.0321(19) 0.0248(18) -0.0098(15) -0.0110(15) 0.0014(15)
C35 0.037(2) 0.038(2) 0.0220(17) -0.0083(15) -0.0078(15) 0.0016(16)
C36 0.0324(18) 0.0300(18) 0.0250(17) -0.0080(15) -0.0095(15) 0.0008(14)
C37 0.0281(19) 0.058(2) 0.031(2) -0.0146(18) -0.0094(16) 0.0054(17)
C38 0.034(2) 0.054(2) 0.0245(18) -0.0135(17) -0.0055(15) 0.0051(17)
C39 0.0265(18) 0.063(3) 0.031(2) -0.0178(18) -0.0068(15) -0.0005(17)
C40 0.035(2) 0.067(3) 0.0245(19) -0.0151(18) -0.0036(16) -0.0052(18)
C41 0.053(3) 0.042(2) 0.062(3) -0.016(2) 0.017(2) 0.006(2)
C42 0.037(2) 0.047(2) 0.046(2) -0.010(2) 0.0041(18) 0.0015(18)
C43 0.036(2) 0.0296(19) 0.0300(19) -0.0071(15) 0.0059(16) -0.0036(15)
C44 0.041(2) 0.0317(19) 0.0257(18) -0.0062(15) 0.0026(16) -0.0025(16)
C45 0.079(3) 0.050(3) 0.049(3) -0.030(2) 0.018(2) -0.011(2)
C46 0.061(3) 0.049(3) 0.034(2) -0.0144(19) -0.0051(19) -0.008(2)
C47 0.036(2) 0.042(2) 0.038(2) -0.0167(18) 0.0037(17) -0.0067(17)
C48 0.0289(18) 0.035(2) 0.0252(17) -0.0084(16) -0.0090(15) 0.0039(15)
C49 0.043(2) 0.035(2) 0.035(2) -0.0046(17) -0.0106(17) -0.0003(17)
C50 0.052(2) 0.047(2) 0.0238(19) -0.0135(17) -0.0104(18) 0.001(2)
C51 0.041(3) 0.122(5) 0.073(3) -0.065(4) -0.023(2) 0.021(3)
C52 0.028(2) 0.068(3) 0.070(3) -0.045(2) -0.007(2) 0.0058(19)
C53 0.0270(18) 0.039(2) 0.0314(19) -0.0165(16) -0.0004(15) 0.0058(15)
C54 0.036(2) 0.041(2) 0.038(2) -0.0123(17) -0.0079(17) 0.0059(17)
C55 0.048(2) 0.055(3) 0.051(3) -0.003(2) -0.002(2) 0.013(2)
C56 0.044(3) 0.120(5) 0.035(2) -0.024(3) -0.016(2) 0.031(3)
C57 0.041(2) 0.035(2) 0.034(2) -0.0154(16) 0.0040(16) 0.0013(16)
C58 0.036(2) 0.0245(18) 0.0311(19) -0.0092(15) -0.0024(16) -0.0023(15)
C59 0.074(3) 0.040(3) 0.111(4) -0.034(3) -0.048(3) 0.011(2)
C60 0.085(4) 0.045(3) 0.042(3) -0.011(2) -0.020(3) 0.003(3)
C61 0.031(2) 0.075(3) 0.059(3) -0.024(2) -0.0037(19) -0.005(2)
C62 0.032(2) 0.049(2) 0.054(3) -0.021(2) -0.0005(18) -0.0057(18)
C63 0.0279(18) 0.038(2) 0.035(2) -0.0117(16) 0.0050(15) -0.0005(15)
C64 0.0323(19) 0.040(2) 0.038(2) -0.0121(17) 0.0097(16) -0.0025(16)
C65 0.042(2) 0.047(3) 0.060(3) -0.009(2) 0.010(2) 0.008(2)
C66 0.031(2) 0.066(3) 0.066(3) -0.011(2) -0.003(2) 0.007(2)
C67 0.051(2) 0.044(2) 0.041(2) -0.0193(19) 0.0118(19) -0.0032(19)
C68 0.041(2) 0.0254(18) 0.0311(19) -0.0105(15) -0.0006(17) 0.0037(15)
C69 0.0347(19) 0.035(2) 0.0300(19) -0.0071(16) -0.0021(16) -0.0017(15)
C70 0.0336(19) 0.0232(17) 0.0326(19) -0.0066(15) -0.0081(16) 0.0023(14)

loop_
_atom_type_symbol
_atom_type_description
_atom_type_scat_dispersion_real
_atom_type_scat_dispersion_imag
_atom_type_scat_source
C C 0.0033 0.0016 'International Tables Vol C Tables 4.2.6.8 and 6.1.1.4'
H H 0.0000 0.0000 'International Tables Vol C Tables 4.2.6.8 and 6.1.1.4'
N N 0.0061 0.0033 'International Tables Vol C Tables 4.2.6.8 and 6.1.1.4'
O O 0.0106 0.0060 'International Tables Vol C Tables 4.2.6.8 and 6.1.1.4'
Zn Zn 0.2839 1.4301 'International Tables Vol C Tables 4.2.6.8 and 6.1.1.4'

loop_
_geom_angle_atom_site_label_1
_geom_angle_atom_site_label_2
_geom_angle_atom_site_label_3
_geom_angle
_geom_angle_site_symmetry_1
_geom_angle_site_symmetry_3
_geom_angle_publ_flag
O14 Zn1 O1 109.33(10) . . ?
O14 Zn1 O7 109.10(12) . 1_545 ?
O1 Zn1 O7 140.28(13) . 1_545 ?
O14 Zn1 N1 101.77(11) . . ?
O1 Zn1 N1 91.85(11) . . ?
O7 Zn1 N1 89.88(12) 1_545 . ?
O14 Zn1 O3 89.08(12) . 2_525 ?
O1 Zn1 O3 81.23(11) . 2_525 ?
O7 Zn1 O3 89.74(12) 1_545 2_525 ?
N1 Zn1 O3 168.63(13) . 2_525 ?
N4 Zn2 O14 97.07(10) 1_454 . ?
N4 Zn2 O11 93.72(10) 1_454 . ?
O14 Zn2 O11 92.78(9) . . ?
N4 Zn2 O13 176.06(10) 1_454 . ?
O14 Zn2 O13 81.23(9) . . ?
O11 Zn2 O13 89.91(9) . . ?
N4 Zn2 O2 96.96(10) 1_454 . ?
O14 Zn2 O2 92.74(10) . . ?
O11 Zn2 O2 167.28(9) . . ?
O13 Zn2 O2 79.63(9) . . ?
N4 Zn2 O6 91.21(10) 1_454 . ?
O14 Zn2 O6 170.84(9) . . ?
O11 Zn2 O6 90.59(9) . . ?
O13 Zn2 O6 90.26(9) . . ?
O2 Zn2 O6 82.32(10) . . ?
N4 Zn2 Zn3 137.23(8) 1_454 . ?
O14 Zn2 Zn3 41.61(6) . . ?
O11 Zn2 Zn3 80.89(7) . . ?
O13 Zn2 Zn3 42.01(7) . . ?
O2 Zn2 Zn3 95.78(7) . . ?
O6 Zn2 Zn3 130.95(6) . . ?
N4 Zn2 Zn4 147.05(8) 1_454 . ?
O14 Zn2 Zn4 111.19(7) . . ?
O11 Zn2 Zn4 69.10(6) . . ?
O13 Zn2 Zn4 36.29(7) . . ?
O2 Zn2 Zn4 98.21(6) . . ?
O6 Zn2 Zn4 62.24(7) . . ?
Zn3 Zn2 Zn4 69.69(2) . . ?
O10 Zn3 O4 113.52(12) . 2_525 ?
O10 Zn3 O14 92.81(9) . . ?
O4 Zn3 O14 104.97(10) 2_525 . ?
O10 Zn3 O13 116.99(10) . . ?
O4 Zn3 O13 128.54(12) 2_525 . ?
O14 Zn3 O13 82.03(9) . . ?
O10 Zn3 N2 89.27(11) . 1_656 ?
O4 Zn3 N2 85.86(11) 2_525 1_656 ?
O14 Zn3 N2 167.00(10) . 1_656 ?
O13 Zn3 N2 85.59(10) . 1_656 ?
O10 Zn3 Zn2 98.70(7) . . ?
O4 Zn3 Zn2 135.64(8) 2_525 . ?
O14 Zn3 Zn2 41.33(7) . . ?
O13 Zn3 Zn2 43.12(6) . . ?
N2 Zn3 Zn2 125.67(8) 1_656 . ?
O12 Zn4 O13 102.09(11) . . ?
O12 Zn4 O5 125.70(11) . . ?
O13 Zn4 O5 106.24(11) . . ?
O12 Zn4 N3 103.19(11) . . ?
O13 Zn4 N3 119.86(11) . . ?
O5 Zn4 N3 101.32(11) . . ?
O12 Zn4 Zn2 83.97(7) . . ?
O13 Zn4 Zn2 40.75(7) . . ?
O5 Zn4 Zn2 88.42(8) . . ?
N3 Zn4 Zn2 160.58(8) . . ?
C1 N1 C5 116.1(3) . . ?
C1 N1 Zn1 125.2(3) . . ?
C5 N1 Zn1 117.8(3) . . ?
C18 N2 C19 116.9(3) . . ?
C18 N2 Zn3 124.9(2) . 1_454 ?
C19 N2 Zn3 118.0(2) . 1_454 ?
C25 N3 C21 117.2(3) . . ?
C25 N3 Zn4 119.1(2) . . ?
C21 N3 Zn4 123.6(2) . . ?
C39 N4 C38 116.2(3) . . ?
C39 N4 Zn2 123.0(2) . 1_656 ?
C38 N4 Zn2 120.4(2) . 1_656 ?
C48 O1 Zn1 121.1(2) . . ?
C48 O2 Zn2 137.6(2) . . ?
C50 O3 Zn1 116.9(3) . 2_525 ?
C50 O4 Zn3 112.8(3) . 2_525 ?
C58 O5 Zn4 114.9(2) . . ?
C58 O6 Zn2 134.9(2) . . ?
C60 O7 Zn1 110.3(3) . 1_565 ?
C68 O10 Zn3 131.3(2) . . ?
C70 O11 Zn2 135.2(2) . . ?
C70 O12 Zn4 124.1(2) . . ?
Zn4 O13 Zn3 126.75(13) . . ?
Zn4 O13 Zn2 102.96(10) . . ?
Zn3 O13 Zn2 94.87(10) . . ?
Zn4 O13 H1W 109(3) . . ?
Zn3 O13 H1W 119(3) . . ?
Zn2 O13 H1W 96(3) . . ?
Zn1 O14 Zn2 117.61(12) . . ?
Zn1 O14 Zn3 113.96(11) . . ?
Zn2 O14 Zn3 97.07(10) . . ?
Zn1 O14 H2W 114(3) . . ?
Zn2 O14 H2W 114(3) . . ?
Zn3 O14 H2W 97(3) . . ?
N1 C1 C2 123.5(4) . . ?
N1 C1 H1 118.3 . . ?
C2 C1 H1 118.3 . . ?
C1 C2 C3 120.0(4) . . ?
C1 C2 H2 120.0 . . ?
C3 C2 H2 120.0 . . ?
C4 C3 C2 115.8(3) . . ?
C4 C3 C6 123.1(4) . . ?
C2 C3 C6 121.0(4) . . ?
C5 C4 C3 120.7(4) . . ?
C5 C4 H4 119.6 . . ?
C3 C4 H4 119.6 . . ?
N1 C5 C4 123.9(4) . . ?
N1 C5 H5 118.1 . . ?
C4 C5 H5 118.1 . . ?
C7 C6 C3 123.6(4) . . ?
C7 C6 H6 118.2 . . ?
C3 C6 H6 118.2 . . ?
C6 C7 C8 128.9(4) . . ?
C6 C7 H7 115.5 . . ?
C8 C7 H7 115.5 . . ?
C13 C8 C9 118.2(4) . . ?
C13 C8 C7 119.2(4) . . ?
C9 C8 C7 122.6(4) . . ?
C10 C9 C8 120.2(4) . . ?
C10 C9 H9 119.9 . . ?
C8 C9 H9 119.9 . . ?
C9 C10 C11 121.2(4) . . ?
C9 C10 H10 119.4 . . ?
C11 C10 H10 119.4 . . ?
C12 C11 C10 118.3(4) . . ?
C12 C11 C14 118.2(4) . . ?
C10 C11 C14 123.5(4) . . ?
C13 C12 C11 120.6(4) . . ?
C13 C12 H12 119.7 . . ?
C11 C12 H12 119.7 . . ?
C12 C13 C8 121.4(4) . . ?
C12 C13 H13 119.3 . . ?
C8 C13 H13 119.3 . . ?
C15 C14 C11 127.6(4) . . ?
C15 C14 H14 116.2 . . ?
C11 C14 H14 116.2 . . ?
C14 C15 C16 124.6(4) . . ?
C14 C15 H15 117.7 . . ?
C16 C15 H15 117.7 . . ?
C17 C16 C20 116.7(3) . . ?
C17 C16 C15 120.5(4) . . ?
C20 C16 C15 122.8(4) . . ?
C18 C17 C16 120.6(4) . . ?
C18 C17 H17 119.7 . . ?
C16 C17 H17 119.7 . . ?
N2 C18 C17 122.7(4) . . ?
N2 C18 H18 118.7 . . ?
C17 C18 H18 118.7 . . ?
N2 C19 C20 124.0(3) . . ?
N2 C19 H19 118.0 . . ?
C20 C19 H19 118.0 . . ?
C19 C20 C16 119.1(4) . . ?
C19 C20 H20 120.4 . . ?
C16 C20 H20 120.4 . . ?
N3 C21 C22 122.9(4) . . ?
N3 C21 H21 118.6 . . ?
C22 C21 H21 118.6 . . ?
C21 C22 C23 119.5(4) . . ?
C21 C22 H22 120.2 . . ?
C23 C22 H22 120.2 . . ?
C24 C23 C22 116.4(3) . . ?
C24 C23 C26 118.7(4) . . ?
C22 C23 C26 125.0(4) . . ?
C25 C24 C23 121.2(4) . . ?
C25 C24 H24 119.4 . . ?
C23 C24 H24 119.4 . . ?
N3 C25 C24 122.8(4) . . ?
N3 C25 H25 118.6 . . ?
C24 C25 H25 118.6 . . ?
C27 C26 C23 127.2(4) . . ?
C27 C26 H26 116.4 . . ?
C23 C26 H26 116.4 . . ?
C26 C27 C28 126.1(4) . . ?
C26 C27 H27 117.0 . . ?
C28 C27 H27 117.0 . . ?
C29 C28 C33 117.6(3) . . ?
C29 C28 C27 118.4(4) . . ?
C33 C28 C27 124.0(4) . . ?
C28 C29 C30 120.9(4) . . ?
C28 C29 H29 119.6 . . ?
C30 C29 H29 119.6 . . ?
C29 C30 C31 121.8(4) . . ?
C29 C30 H30 119.1 . . ?
C31 C30 H30 119.1 . . ?
C30 C31 C32 117.8(3) . . ?
C30 C31 C34 118.3(3) . . ?
C32 C31 C34 123.9(3) . . ?
C33 C32 C31 119.9(3) . . ?
C33 C32 H32 120.1 . . ?
C31 C32 H32 120.1 . . ?
C32 C33 C28 122.0(4) . . ?
C32 C33 H33 119.0 . . ?
C28 C33 H33 119.0 . . ?
C35 C34 C31 127.9(3) . . ?
C35 C34 H34 116.0 . . ?
C31 C34 H34 116.0 . . ?
C34 C35 C36 124.6(3) . . ?
C34 C35 H35 117.7 . . ?
C36 C35 H35 117.7 . . ?
C40 C36 C37 115.8(3) . . ?
C40 C36 C35 121.5(3) . . ?
C37 C36 C35 122.7(3) . . ?
C38 C37 C36 120.5(3) . . ?
C38 C37 H37 119.8 . . ?
C36 C37 H37 119.8 . . ?
N4 C38 C37 123.8(3) . . ?
N4 C38 H38 118.1 . . ?
C37 C38 H38 118.1 . . ?
N4 C39 C40 123.8(3) . . ?
N4 C39 H39 118.1 . . ?
C40 C39 H39 118.1 . . ?
C39 C40 C36 119.8(3) . . ?
C39 C40 H40 120.1 . . ?
C36 C40 H40 120.1 . . ?
C45 C41 C42 119.6(4) . . ?
C45 C41 H41 120.2 . . ?
C42 C41 H41 120.2 . . ?
C43 C42 C41 121.5(4) . . ?
C43 C42 H42 119.2 . . ?
C41 C42 H42 119.2 . . ?
C42 C43 C44 118.7(4) . . ?
C42 C43 C47 119.8(4) . . ?
C44 C43 C47 121.5(3) . . ?
C46 C44 C43 119.2(4) . . ?
C46 C44 C49 118.3(3) . . ?
C43 C44 C49 122.5(3) . . ?
C41 C45 C46 119.9(4) . . ?
C41 C45 H45 120.1 . . ?
C46 C45 H45 120.1 . . ?
C44 C46 C45 121.1(4) . . ?
C44 C46 H46 119.4 . . ?
C45 C46 H46 119.4 . . ?
C43 C47 C48 117.1(3) . . ?
C43 C47 H47A 108.0 . . ?
C48 C47 H47A 108.0 . . ?
C43 C47 H47B 108.0 . . ?
C48 C47 H47B 108.0 . . ?
H47A C47 H47B 107.3 . . ?
O2 C48 O1 125.9(3) . . ?
O2 C48 C47 118.4(3) . . ?
O1 C48 C47 115.7(3) . . ?
C44 C49 C50 117.7(3) . . ?
C44 C49 H49A 107.9 . . ?
C50 C49 H49A 107.9 . . ?
C44 C49 H49B 107.9 . . ?
C50 C49 H49B 107.9 . . ?
H49A C49 H49B 107.2 . . ?
O4 C50 O3 125.6(4) . . ?
O4 C50 C49 118.6(3) . . ?
O3 C50 C49 115.7(4) . . ?
C56 C51 C52 120.5(4) . . ?
C56 C51 H51 119.8 . . ?
C52 C51 H51 119.8 . . ?
C51 C52 C53 120.9(4) . . ?
C51 C52 H52 119.5 . . ?
C53 C52 H52 119.5 . . ?
C54 C53 C52 119.3(3) . . ?
C54 C53 C57 122.3(3) . . ?
C52 C53 C57 118.3(3) . . ?
C53 C54 C55 118.6(4) . . ?
C53 C54 C59 121.8(3) . . ?
C55 C54 C59 119.5(4) . . ?
C56 C55 C54 121.3(4) . . ?
C56 C55 H55 119.4 . . ?
C54 C55 H55 119.4 . . ?
C51 C56 C55 119.2(4) . . ?
C51 C56 H56 120.4 . . ?
C55 C56 H56 120.4 . . ?
C58 C57 C53 114.8(3) . . ?
C58 C57 H57A 108.6 . . ?
C53 C57 H57A 108.6 . . ?
C58 C57 H57B 108.6 . . ?
C53 C57 H57B 108.6 . . ?
H57A C57 H57B 107.5 . . ?
O6 C58 O5 124.5(3) . . ?
O6 C58 C57 119.2(3) . . ?
O5 C58 C57 116.3(3) . . ?
C60 C59 C54 117.5(4) . . ?
C60 C59 H59A 107.9 . . ?
C54 C59 H59A 107.9 . . ?
C60 C59 H59B 107.9 . . ?
C54 C59 H59B 107.9 . . ?
H59A C59 H59B 107.2 . . ?
O7 C60 O8 124.3(5) . . ?
O7 C60 C59 117.1(5) . . ?
O8 C60 C59 118.6(5) . . ?
C66 C61 C62 120.2(4) . . ?
C66 C61 H61 119.9 . . ?
C62 C61 H61 119.9 . . ?
C61 C62 C63 120.9(4) . . ?
C61 C62 H62 119.6 . . ?
C63 C62 H62 119.6 . . ?
C64 C63 C62 119.4(3) . . ?
C64 C63 C69 122.0(3) . . ?
C62 C63 C69 118.4(3) . . ?
C63 C64 C65 117.9(4) . . ?
C63 C64 C67 121.5(3) . . ?
C65 C64 C67 120.5(4) . . ?
C66 C65 C64 122.6(4) . . ?
C66 C65 H65 118.7 . . ?
C64 C65 H65 118.7 . . ?
C61 C66 C65 119.0(4) . . ?
C61 C66 H66 120.5 . . ?
C65 C66 H66 120.5 . . ?
C64 C67 C68 113.4(3) . . ?
C64 C67 H67A 108.9 . . ?
C68 C67 H67A 108.9 . . ?
C64 C67 H67B 108.9 . . ?
C68 C67 H67B 108.9 . . ?
H67A C67 H67B 107.7 . . ?
O9 C68 O10 126.5(3) . . ?
O9 C68 C67 119.9(3) . . ?
O10 C68 C67 113.7(3) . . ?
C63 C69 C70 113.0(3) . . ?
C63 C69 H69A 109.0 . . ?
C70 C69 H69A 109.0 . . ?
C63 C69 H69B 109.0 . . ?
C70 C69 H69B 109.0 . . ?
H69A C69 H69B 107.8 . . ?
O11 C70 O12 126.2(3) . . ?
O11 C70 C69 118.3(3) . . ?
O12 C70 C69 115.6(3) . . ?

loop_
_geom_bond_atom_site_label_1
_geom_bond_atom_site_label_2
_geom_bond_distance
_geom_bond_site_symmetry_2
_geom_bond_publ_flag
Zn1 O14 1.968(2) . ?
Zn1 O1 2.019(3) . ?
Zn1 O7 2.029(3) 1_545 ?
Zn1 N1 2.134(3) . ?
Zn1 O3 2.267(3) 2_525 ?
Zn2 N4 2.068(3) 1_454 ?
Zn2 O14 2.079(2) . ?
Zn2 O11 2.127(2) . ?
Zn2 O13 2.143(2) . ?
Zn2 O2 2.167(2) . ?
Zn2 O6 2.176(2) . ?
Zn2 Zn3 3.1238(13) . ?
Zn2 Zn4 3.1992(10) . ?
Zn3 O10 1.965(2) . ?
Zn3 O4 2.017(3) 2_525 ?
Zn3 O14 2.090(2) . ?
Zn3 O13 2.098(3) . ?
Zn3 N2 2.151(3) 1_656 ?
Zn4 O12 1.928(3) . ?
Zn4 O13 1.943(2) . ?
Zn4 O5 1.958(3) . ?
Zn4 N3 2.031(3) . ?
N1 C1 1.329(5) . ?
N1 C5 1.332(5) . ?
N2 C18 1.332(5) . ?
N2 C19 1.340(4) . ?
N2 Zn3 2.151(3) 1_454 ?
N3 C25 1.338(4) . ?
N3 C21 1.344(5) . ?
N4 C39 1.325(4) . ?
N4 C38 1.341(4) . ?
N4 Zn2 2.068(3) 1_656 ?
O1 C48 1.255(4) . ?
O2 C48 1.250(4) . ?
O3 C50 1.262(5) . ?
O3 Zn1 2.267(3) 2_525 ?
O4 C50 1.243(5) . ?
O4 Zn3 2.017(3) 2_525 ?
O5 C58 1.272(4) . ?
O6 C58 1.244(4) . ?
O7 C60 1.230(5) . ?
O7 Zn1 2.029(3) 1_565 ?
O8 C60 1.244(6) . ?
O9 C68 1.225(4) . ?
O10 C68 1.275(4) . ?
O11 C70 1.246(4) . ?
O12 C70 1.272(4) . ?
O13 H1W 0.80(3) . ?
O14 H2W 0.79(3) . ?
C1 C2 1.383(5) . ?
C1 H1 0.9400 . ?
C2 C3 1.387(6) . ?
C2 H2 0.9400 . ?
C3 C4 1.376(6) . ?
C3 C6 1.464(5) . ?
C4 C5 1.367(5) . ?
C4 H4 0.9400 . ?
C5 H5 0.9400 . ?
C6 C7 1.322(6) . ?
C6 H6 0.9400 . ?
C7 C8 1.458(5) . ?
C7 H7 0.9400 . ?
C8 C13 1.388(6) . ?
C8 C9 1.407(6) . ?
C9 C10 1.383(5) . ?
C9 H9 0.9400 . ?
C10 C11 1.398(6) . ?
C10 H10 0.9400 . ?
C11 C12 1.390(6) . ?
C11 C14 1.467(5) . ?
C12 C13 1.383(5) . ?
C12 H12 0.9400 . ?
C13 H13 0.9400 . ?
C14 C15 1.321(6) . ?
C14 H14 0.9400 . ?
C15 C16 1.462(5) . ?
C15 H15 0.9400 . ?
C16 C17 1.386(5) . ?
C16 C20 1.391(5) . ?
C17 C18 1.376(5) . ?
C17 H17 0.9400 . ?
C18 H18 0.9400 . ?
C19 C20 1.375(5) . ?
C19 H19 0.9400 . ?
C20 H20 0.9400 . ?
C21 C22 1.387(5) . ?
C21 H21 0.9400 . ?
C22 C23 1.396(5) . ?
C22 H22 0.9400 . ?
C23 C24 1.379(5) . ?
C23 C26 1.484(5) . ?
C24 C25 1.365(5) . ?
C24 H24 0.9400 . ?
C25 H25 0.9400 . ?
C26 C27 1.288(6) . ?
C26 H26 0.9400 . ?
C27 C28 1.484(5) . ?
C27 H27 0.9400 . ?
C28 C29 1.375(5) . ?
C28 C33 1.395(5) . ?
C29 C30 1.380(5) . ?
C29 H29 0.9400 . ?
C30 C31 1.387(5) . ?
C30 H30 0.9400 . ?
C31 C32 1.394(5) . ?
C31 C34 1.466(4) . ?
C32 C33 1.385(5) . ?
C32 H32 0.9400 . ?
C33 H33 0.9400 . ?
C34 C35 1.324(5) . ?
C34 H34 0.9400 . ?
C35 C36 1.461(4) . ?
C35 H35 0.9400 . ?
C36 C40 1.388(5) . ?
C36 C37 1.393(5) . ?
C37 C38 1.361(5) . ?
C37 H37 0.9400 . ?
C38 H38 0.9400 . ?
C39 C40 1.385(5) . ?
C39 H39 0.9400 . ?
C40 H40 0.9400 . ?
C41 C45 1.365(6) . ?
C41 C42 1.390(6) . ?
C41 H41 0.9400 . ?
C42 C43 1.389(5) . ?
C42 H42 0.9400 . ?
C43 C44 1.400(5) . ?
C43 C47 1.493(5) . ?
C44 C46 1.389(5) . ?
C44 C49 1.518(5) . ?
C45 C46 1.392(6) . ?
C45 H45 0.9400 . ?
C46 H46 0.9400 . ?
C47 C48 1.521(5) . ?
C47 H47A 0.9800 . ?
C47 H47B 0.9800 . ?
C49 C50 1.521(5) . ?
C49 H49A 0.9800 . ?
C49 H49B 0.9800 . ?
C51 C56 1.367(7) . ?
C51 C52 1.376(6) . ?
C51 H51 0.9400 . ?
C52 C53 1.389(5) . ?
C52 H52 0.9400 . ?
C53 C54 1.384(5) . ?
C53 C57 1.515(5) . ?
C54 C55 1.404(5) . ?
C54 C59 1.517(5) . ?
C55 C56 1.379(7) . ?
C55 H55 0.9400 . ?
C56 H56 0.9400 . ?
C57 C58 1.513(5) . ?
C57 H57A 0.9800 . ?
C57 H57B 0.9800 . ?
C59 C60 1.502(6) . ?
C59 H59A 0.9800 . ?
C59 H59B 0.9800 . ?
C61 C66 1.368(6) . ?
C61 C62 1.388(5) . ?
C61 H61 0.9400 . ?
C62 C63 1.395(5) . ?
C62 H62 0.9400 . ?
C63 C64 1.389(5) . ?
C63 C69 1.519(5) . ?
C64 C65 1.403(5) . ?
C64 C67 1.518(5) . ?
C65 C66 1.370(6) . ?
C65 H65 0.9400 . ?
C66 H66 0.9400 . ?
C67 C68 1.521(5) . ?
C67 H67A 0.9800 . ?
C67 H67B 0.9800 . ?
C69 C70 1.529(5) . ?
C69 H69A 0.9800 . ?
C69 H69B 0.9800 . ?
